data_7226669
loop_
_publ_author_name
'Liu, Xiangyu'
'Cen, Peipei'
'Li, Feifei'
'Ma, Xiaohui'
'Zhou, Huiliang'
'Chen, Xiaoyan'
'Song, Weiming'
'Xie, Gang'
'Chen, Sanping'

_publ_section_title
;
 A unusual two-dimensional azido-Cu(II) network with benzoate derivative
 as coligand exhibiting ferromagnetic order and slow magnetic relaxation
;
_journal_name_full 'RSC Adv.'
_journal_paper_doi 10.1039/C6RA20830D
_journal_year 2016
_chemical_formula_sum 'C32 H16 Cu4 F12 N9 O9'
_chemical_formula_weight 1152.70
_chemical_name_systematic
; 
 ? 
;
_space_group_IT_number 2
_symmetry_cell_setting triclinic
_symmetry_space_group_name_Hall '-P 1'
_symmetry_space_group_name_H-M 'P -1'
_atom_sites_solution_hydrogens geom
_atom_sites_solution_primary direct
_atom_sites_solution_secondary difmap
_audit_creation_method SHELXL-97
_audit_update_record
;
2013-09-28 deposited with the CCDC.
2016-09-27 downloaded from the CCDC.
;
_cell_angle_alpha 91.257(9)
_cell_angle_beta 90.449(9)
_cell_angle_gamma 98.596(9)
_cell_formula_units_Z 2
_cell_length_a 8.134(4)
_cell_length_b 13.499(7)
_cell_length_c 18.020(9)
_cell_measurement_reflns_used 903
_cell_measurement_temperature 296(2)
_cell_measurement_theta_max 20.83
_cell_measurement_theta_min 2.26
_cell_volume 1955.8(17)
_computing_structure_refinement 'SHELXL-97 (Sheldrick, 1997)'
_computing_structure_solution 'SHELXS-97 (Sheldrick, 1990)'
_diffrn_ambient_temperature 296(2)
_diffrn_measured_fraction_theta_full 0.991
_diffrn_measured_fraction_theta_max 0.944
_diffrn_measurement_device_type 'Bruker APEX-II CCD'
_diffrn_measurement_method '\f and \w scans'
_diffrn_radiation_monochromator graphite
_diffrn_radiation_source 'fine-focus sealed tube'
_diffrn_radiation_type MoK\a
_diffrn_radiation_wavelength 0.71073
_diffrn_reflns_av_R_equivalents 0.0611
_diffrn_reflns_av_sigmaI/netI 0.1829
_diffrn_reflns_limit_h_max 10
_diffrn_reflns_limit_h_min -10
_diffrn_reflns_limit_k_max 9
_diffrn_reflns_limit_k_min -17
_diffrn_reflns_limit_l_max 22
_diffrn_reflns_limit_l_min -22
_diffrn_reflns_number 11001
_diffrn_reflns_theta_full 25.00
_diffrn_reflns_theta_max 26.89
_diffrn_reflns_theta_min 1.13
_exptl_absorpt_coefficient_mu 2.269
_exptl_absorpt_correction_T_max 0.728
_exptl_absorpt_correction_T_min 0.586
_exptl_absorpt_correction_type multi-scan
_exptl_absorpt_process_details sadabs
_exptl_crystal_colour green
_exptl_crystal_density_diffrn 1.957
_exptl_crystal_density_method 'not measured'
_exptl_crystal_description flakiness
_exptl_crystal_F_000 1134
_exptl_crystal_size_max 0.28
_exptl_crystal_size_mid 0.2
_exptl_crystal_size_min 0.14
_refine_diff_density_max 1.061
_refine_diff_density_min -1.219
_refine_diff_density_rms 0.250
_refine_ls_extinction_method none
_refine_ls_goodness_of_fit_ref 0.996
_refine_ls_hydrogen_treatment mixed
_refine_ls_matrix_type full
_refine_ls_number_parameters 595
_refine_ls_number_reflns 7970
_refine_ls_number_restraints 10
_refine_ls_restrained_S_all 0.998
_refine_ls_R_factor_all 0.1912
_refine_ls_R_factor_gt 0.0821
_refine_ls_shift/su_max 0.057
_refine_ls_shift/su_mean 0.002
_refine_ls_structure_factor_coef Fsqd
_refine_ls_weighting_details 'calc w=1/[\s^2^(Fo^2^)+(0.1000P)^2^+1.5000P] where P=(Fo^2^+2Fc^2^)/3'
_refine_ls_weighting_scheme calc
_refine_ls_wR_factor_gt 0.1861
_refine_ls_wR_factor_ref 0.2489
_reflns_number_gt 3451
_reflns_number_total 7970
_reflns_threshold_expression >2sigma(I)
_cod_data_source_file c6ra20830d2.cif
_cod_data_source_block xb6799_0m
_cod_depositor_comments
;
The following automatic conversions were performed:

'_symmetry_cell_setting' value 'Triclinic' changed to 'triclinic'
according to
/usr/data/users/saulius/crontab/automatic-downloads/rss-feeds/RSC/lib/dictionaries/cif_core.dic
dictionary named 'cif_core.dic' version 2.4.2 from 2011-04-26.

Automatic conversion script
Id: cif_fix_values 4268 2015-11-12 08:31:59Z antanas 
;
_cod_original_cell_volume 1955.7(17)
_cod_original_sg_symbol_H-M 'P-1   '
_cod_database_code 7226669

loop_
_symmetry_equiv_pos_as_xyz
'x, y, z'
'-x, -y, -z'

loop_
_atom_site_label
_atom_site_type_symbol
_atom_site_fract_x
_atom_site_fract_y
_atom_site_fract_z
_atom_site_U_iso_or_equiv
_atom_site_adp_type
_atom_site_occupancy
_atom_site_symmetry_multiplicity
_atom_site_calc_flag
_atom_site_refinement_flags
Cu1 Cu 0.31099(12) 0.02792(7) 0.49013(6) 0.0327(3) Uani 1 1 d .
Cu2 Cu 0.27495(12) 0.26908(7) 0.47184(6) 0.0354(3) Uani 1 1 d .
Cu3 Cu 0.30975(13) 0.51586(7) 0.44914(6) 0.0406(3) Uani 1 1 d .
O9 O 0.4083(6) 0.1635(4) 0.4709(3) 0.0349(15) Uani 1 1 d .
O5 O 0.1725(7) 0.0635(4) 0.5684(3) 0.0411(16) Uani 1 1 d .
O7 O 0.3241(8) 0.5533(4) 0.5515(3) 0.0514(18) Uani 1 1 d .
N4 N 0.2156(8) -0.1136(5) 0.4978(4) 0.0356(18) Uani 1 1 d .
O1 O 0.4625(7) -0.0047(4) 0.4159(3) 0.0417(16) Uani 1 1 d .
O6 O 0.1848(7) 0.2286(4) 0.5682(3) 0.0432(16) Uani 1 1 d .
O3 O 0.3477(7) 0.2985(4) 0.3734(3) 0.0429(16) Uani 1 1 d .
N1 N 0.1712(8) 0.3908(5) 0.4774(4) 0.0396(19) Uani 1 1 d .
N5 N 0.1018(8) -0.1347(4) 0.5403(4) 0.0367(19) Uani 1 1 d .
N3 N -0.0309(9) 0.4114(6) 0.5682(4) 0.054(2) Uani 1 1 d .
O4 O 0.3317(8) 0.4631(4) 0.3517(3) 0.0477(18) Uani 1 1 d .
C2 C 0.5393(11) -0.0441(6) 0.2957(5) 0.041(2) Uani 1 1 d .
N2 N 0.0697(9) 0.4000(5) 0.5247(4) 0.042(2) Uani 1 1 d .
C9 C 0.3407(10) 0.3740(6) 0.3304(5) 0.038(2) Uani 1 1 d .
N6 N -0.0056(9) -0.1528(5) 0.5795(4) 0.049(2) Uani 1 1 d .
C26 C 0.0536(10) 0.1459(6) 0.6666(5) 0.039(2) Uani 1 1 d .
C17 C 0.2751(10) 0.6258(7) 0.5875(5) 0.046(3) Uani 1 1 d U
C18 C 0.2233(11) 0.6095(6) 0.6644(5) 0.042(2) Uani 1 1 d .
C25 C 0.1422(9) 0.1465(6) 0.5961(4) 0.030(2) Uani 1 1 d .
C24 C 0.2540(13) 0.5266(7) 0.6962(5) 0.059(3) Uani 1 1 d .
H12 H 0.3060 0.4811 0.6690 0.071 Uiso 1 1 calc R
C8 C 0.5971(14) 0.0637(7) 0.2792(5) 0.062(3) Uani 1 1 d .
H4 H 0.5853 0.1145 0.3135 0.074 Uiso 1 1 calc R
C11 C 0.3431(13) 0.2569(8) 0.2211(6) 0.067(3) Uani 1 1 d .
H5 H 0.3269 0.2021 0.2520 0.080 Uiso 1 1 calc R
C19 C 0.1411(12) 0.6763(6) 0.7037(5) 0.050(3) Uani 1 1 d .
H9 H 0.1126 0.7317 0.6796 0.061 Uiso 1 1 calc R
C10 C 0.3516(11) 0.3566(6) 0.2502(5) 0.044(3) Uani 1 1 d .
C20 C 0.1015(13) 0.6636(8) 0.7750(6) 0.067(3) Uani 1 1 d .
H10 H 0.0532 0.7120 0.8009 0.081 Uiso 1 1 calc R
C16 C 0.3575(13) 0.4272(7) 0.2015(5) 0.059(3) Uani 1 1 d .
H8 H 0.3524 0.4918 0.2195 0.070 Uiso 1 1 calc R
O8 O 0.2649(7) 0.7111(4) 0.5575(3) 0.0418(16) Uani 1 1 d U
F9 F 0.0270(12) 0.6248(7) 0.9223(4) 0.141(4) Uani 1 1 d .
F11 F -0.2768(10) 0.0539(7) 0.8919(4) 0.132(3) Uani 1 1 d U
F12 F -0.2847(11) 0.2218(7) 0.8793(5) 0.161(4) Uani 1 1 d .
C15 C 0.3704(13) 0.4145(8) 0.1261(6) 0.066(3) Uani 1 1 d .
H7 H 0.3800 0.4687 0.0946 0.079 Uiso 1 1 calc R
C21 C 0.1332(12) 0.5769(8) 0.8108(6) 0.063(3) Uani 1 1 d .
C23 C 0.2092(13) 0.5054(8) 0.7714(6) 0.073(4) Uani 1 1 d .
H11 H 0.2295 0.4466 0.7933 0.087 Uiso 1 1 calc R
C4 C 0.6429(13) -0.0784(7) 0.1728(5) 0.064(3) Uani 1 1 d .
H2 H 0.6567 -0.1243 0.1350 0.077 Uiso 1 1 calc R
C5 C 0.6910(14) 0.0151(7) 0.1617(6) 0.067(3) Uani 1 1 d .
C27 C 0.0309(13) 0.2340(7) 0.7017(5) 0.062(3) Uani 1 1 d .
H13 H 0.0696 0.2946 0.6797 0.074 Uiso 1 1 calc R
C32 C -0.0067(12) 0.0596(7) 0.6978(5) 0.058(3) Uani 1 1 d .
H16 H 0.0046 -0.0010 0.6743 0.070 Uiso 1 1 calc R
C29 C -0.1055(13) 0.1527(9) 0.7995(6) 0.068(3) Uani 1 1 d .
C28 C -0.0471(14) 0.2341(7) 0.7683(6) 0.069(3) Uani 1 1 d .
H14 H -0.0581 0.2950 0.7915 0.083 Uiso 1 1 calc R
C31 C -0.0836(14) 0.0608(8) 0.7630(7) 0.081(4) Uani 1 1 d .
H15 H -0.1236 0.0005 0.7850 0.097 Uiso 1 1 calc R
C13 C 0.3687(13) 0.3162(9) 0.0983(6) 0.067(3) Uani 1 1 d .
C6 C 0.776(2) 0.0528(12) 0.0886(7) 0.121(6) Uani 1 1 d .
C14 C 0.390(2) 0.3004(11) 0.0162(6) 0.113(5) Uani 1 1 d U
F6 F 0.7998(17) -0.0154(7) 0.0469(5) 0.215(5) Uani 1 1 d .
F1 F 0.449(2) 0.3833(8) -0.0207(4) 0.228(7) Uani 1 1 d U
F5 F 0.9166(15) 0.1016(9) 0.1003(5) 0.222(6) Uani 1 1 d .
F4 F 0.7024(15) 0.1154(8) 0.0578(5) 0.215(5) Uani 1 1 d .
F3 F 0.4573(16) 0.2261(10) 0.0006(5) 0.261(6) Uani 1 1 d U
F2 F 0.2503(15) 0.2714(13) -0.0129(5) 0.287(9) Uani 1 1 d .
C7 C 0.6642(16) 0.0832(7) 0.2153(6) 0.085(4) Uani 1 1 d .
H3 H 0.6974 0.1504 0.2050 0.102 Uiso 1 1 calc R
C12 C 0.3602(17) 0.2443(9) 0.1430(7) 0.094(5) Uani 1 1 d .
H6 H 0.3653 0.1803 0.1238 0.112 Uiso 1 1 calc R
F7 F -0.0244(12) 0.4771(6) 0.8961(5) 0.148(4) Uani 1 1 d .
F8 F 0.2116(12) 0.5304(9) 0.9283(4) 0.174(4) Uani 1 1 d .
C22 C 0.0948(18) 0.5548(12) 0.8898(7) 0.107(5) Uani 1 1 d .
C30 C -0.1826(18) 0.1525(14) 0.8736(7) 0.119(6) Uani 1 1 d U
F10 F -0.0697(11) 0.1657(10) 0.9274(4) 0.189(6) Uani 1 1 d .
Cu4 Cu 0.34112(13) 0.77280(7) 0.46585(6) 0.0372(3) Uani 1 1 d .
N8 N 0.4756(10) 0.6558(5) 0.3590(5) 0.060(2) Uani 1 1 d U
N7 N 0.4216(9) 0.6481(5) 0.4251(4) 0.052(2) Uani 1 1 d .
N9 N 0.5326(14) 0.6628(6) 0.2985(6) 0.095(4) Uani 1 1 d .
O2 O 0.4063(7) -0.1616(4) 0.3738(3) 0.0424(16) Uani 1 1 d .
C1 C 0.4634(11) -0.0725(6) 0.3656(4) 0.037(2) Uani 1 1 d .
C3 C 0.5661(13) -0.1167(8) 0.2434(6) 0.064(3) Uani 1 1 d .
H1 H 0.5381 -0.1848 0.2519 0.077 Uiso 1 1 calc R

loop_
_atom_site_aniso_label
_atom_site_aniso_U_11
_atom_site_aniso_U_22
_atom_site_aniso_U_33
_atom_site_aniso_U_23
_atom_site_aniso_U_13
_atom_site_aniso_U_12
Cu1 0.0369(5) 0.0160(5) 0.0456(6) 0.0034(4) 0.0080(5) 0.0044(4)
Cu2 0.0419(6) 0.0166(5) 0.0487(6) 0.0035(4) 0.0088(5) 0.0067(4)
Cu3 0.0512(6) 0.0159(5) 0.0543(7) 0.0041(5) 0.0057(6) 0.0032(4)
O9 0.027(3) 0.023(3) 0.054(4) 0.000(3) -0.001(3) 0.005(2)
O5 0.050(3) 0.022(3) 0.051(4) 0.007(3) 0.022(3) 0.005(3)
O7 0.071(4) 0.039(4) 0.047(4) 0.000(3) 0.002(3) 0.018(3)
N4 0.030(4) 0.023(3) 0.054(4) 0.005(3) 0.010(3) 0.002(3)
O1 0.064(4) 0.014(3) 0.045(3) 0.003(2) 0.013(3) -0.001(3)
O6 0.057(4) 0.024(3) 0.049(4) -0.003(3) 0.015(3) 0.009(3)
O3 0.055(4) 0.028(3) 0.049(4) 0.008(3) 0.013(3) 0.014(3)
N1 0.048(4) 0.026(4) 0.045(4) 0.008(3) 0.021(4) 0.004(3)
N5 0.042(4) 0.009(3) 0.059(5) -0.005(3) 0.008(4) 0.004(3)
N3 0.051(5) 0.044(5) 0.071(6) 0.001(4) 0.014(4) 0.017(4)
O4 0.083(4) 0.023(3) 0.039(3) 0.007(3) 0.007(3) 0.009(3)
C2 0.051(5) 0.030(5) 0.042(5) -0.004(4) -0.005(4) 0.011(4)
N2 0.054(5) 0.015(3) 0.059(5) 0.006(3) 0.004(4) 0.009(3)
C9 0.030(5) 0.040(5) 0.043(5) 0.001(4) -0.002(4) 0.001(4)
N6 0.041(4) 0.031(4) 0.071(5) 0.004(4) 0.012(4) -0.005(3)
C26 0.050(5) 0.024(4) 0.042(5) 0.002(4) 0.010(4) 0.007(4)
C17 0.032(5) 0.038(5) 0.064(6) -0.010(5) -0.007(5) -0.007(4)
C18 0.062(6) 0.016(4) 0.046(5) 0.016(4) 0.008(5) -0.001(4)
C25 0.030(4) 0.024(4) 0.037(5) 0.000(4) 0.000(4) 0.002(3)
C24 0.081(7) 0.040(6) 0.061(7) 0.011(5) 0.016(6) 0.021(5)
C8 0.106(8) 0.024(5) 0.054(6) 0.006(4) 0.017(6) 0.001(5)
C11 0.095(8) 0.053(6) 0.059(7) -0.011(5) -0.011(6) 0.034(6)
C19 0.067(6) 0.030(5) 0.056(6) 0.016(4) -0.002(5) 0.011(4)
C10 0.049(5) 0.036(5) 0.045(6) 0.007(4) -0.006(5) 0.000(4)
C20 0.079(7) 0.073(8) 0.052(7) 0.003(6) 0.018(6) 0.020(6)
C16 0.086(7) 0.036(5) 0.055(6) 0.003(5) 0.010(6) 0.013(5)
O8 0.059(4) 0.020(3) 0.049(4) 0.012(2) 0.015(3) 0.013(3)
F9 0.177(8) 0.180(9) 0.073(5) 0.007(5) 0.035(5) 0.050(7)
F11 0.126(6) 0.189(8) 0.078(5) 0.034(5) 0.049(5) 0.003(6)
F12 0.168(7) 0.190(9) 0.124(6) -0.037(6) 0.095(6) 0.022(7)
C15 0.078(7) 0.063(7) 0.055(7) 0.009(5) 0.010(6) 0.008(6)
C21 0.053(6) 0.073(7) 0.062(7) 0.019(6) -0.002(5) 0.009(5)
C23 0.070(7) 0.055(7) 0.099(9) 0.009(6) 0.003(7) 0.025(6)
C4 0.085(8) 0.054(7) 0.055(6) -0.010(5) 0.022(6) 0.015(6)
C5 0.099(8) 0.036(6) 0.065(7) 0.017(5) 0.024(6) 0.004(5)
C27 0.093(7) 0.024(5) 0.071(7) 0.015(4) 0.032(6) 0.016(5)
C32 0.067(7) 0.045(6) 0.063(7) 0.013(5) 0.025(5) 0.005(5)
C29 0.060(7) 0.089(9) 0.051(6) -0.007(6) 0.021(5) 0.001(6)
C28 0.099(8) 0.041(6) 0.067(7) 0.002(5) 0.044(6) 0.006(6)
C31 0.076(8) 0.057(8) 0.105(10) 0.010(7) 0.003(8) -0.008(6)
C13 0.073(7) 0.083(8) 0.047(6) 0.015(6) 0.004(6) 0.020(6)
C6 0.163(13) 0.145(14) 0.059(8) 0.024(8) 0.070(8) 0.029(11)
C14 0.180(14) 0.115(9) 0.047(7) -0.046(6) -0.040(8) 0.045(9)
F6 0.446(15) 0.097(7) 0.099(6) 0.007(5) 0.158(7) 0.022(8)
F1 0.47(2) 0.147(9) 0.053(5) 0.018(5) 0.046(8) -0.013(11)
F5 0.248(10) 0.252(12) 0.124(7) 0.033(7) 0.099(7) -0.114(9)
F4 0.268(11) 0.280(10) 0.138(7) 0.154(6) 0.112(7) 0.149(9)
F3 0.407(14) 0.379(13) 0.063(6) -0.029(7) 0.017(8) 0.284(11)
F2 0.183(11) 0.56(2) 0.079(6) -0.129(10) 0.013(7) -0.044(14)
C7 0.164(12) 0.023(5) 0.062(7) 0.015(5) 0.039(7) -0.005(6)
C12 0.150(12) 0.054(7) 0.083(9) -0.019(7) -0.002(9) 0.037(7)
F7 0.191(8) 0.119(7) 0.128(6) 0.053(5) 0.072(6) -0.001(6)
F8 0.146(8) 0.318(12) 0.077(5) 0.102(6) 0.014(5) 0.081(8)
C22 0.110(10) 0.146(12) 0.078(9) 0.064(8) 0.061(8) 0.045(9)
C30 0.084(10) 0.195(14) 0.068(9) -0.045(10) -0.007(8) -0.007(10)
F10 0.116(7) 0.372(16) 0.054(5) -0.031(7) 0.020(5) -0.041(9)
Cu4 0.0408(6) 0.0175(5) 0.0529(7) 0.0008(4) 0.0067(5) 0.0028(4)
N8 0.066(5) 0.022(4) 0.093(5) -0.007(4) 0.006(4) 0.013(3)
N7 0.055(5) 0.021(4) 0.076(6) 0.001(4) 0.033(4) -0.003(3)
N9 0.150(9) 0.032(5) 0.107(8) 0.013(5) 0.067(7) 0.025(5)
O2 0.067(4) 0.020(3) 0.040(3) -0.002(2) 0.008(3) 0.006(3)
C1 0.048(5) 0.031(5) 0.032(5) -0.002(4) -0.004(4) 0.009(4)
C3 0.069(7) 0.054(6) 0.069(7) -0.017(5) 0.005(6) 0.011(5)

loop_
_atom_type_symbol
_atom_type_description
_atom_type_scat_dispersion_real
_atom_type_scat_dispersion_imag
_atom_type_scat_source
C C 0.0033 0.0016 'International Tables Vol C Tables 4.2.6.8 and 6.1.1.4'
H H 0.0000 0.0000 'International Tables Vol C Tables 4.2.6.8 and 6.1.1.4'
N N 0.0061 0.0033 'International Tables Vol C Tables 4.2.6.8 and 6.1.1.4'
O O 0.0106 0.0060 'International Tables Vol C Tables 4.2.6.8 and 6.1.1.4'
Cu Cu 0.3201 1.2651 'International Tables Vol C Tables 4.2.6.8 and 6.1.1.4'
F F 0.0171 0.0103 'International Tables Vol C Tables 4.2.6.8 and 6.1.1.4'

loop_
_geom_angle_atom_site_label_1
_geom_angle_atom_site_label_2
_geom_angle_atom_site_label_3
_geom_angle
_geom_angle_site_symmetry_1
_geom_angle_site_symmetry_3
O5 Cu1 O1 176.2(2) . .
O5 Cu1 O9 94.9(2) . .
O1 Cu1 O9 83.6(2) . .
O5 Cu1 N4 90.7(2) . .
O1 Cu1 N4 91.0(2) . .
O9 Cu1 N4 173.5(3) . .
O3 Cu2 O9 88.0(2) . .
O3 Cu2 O6 174.4(2) . .
O9 Cu2 O6 91.2(2) . .
O3 Cu2 N1 91.1(3) . .
O9 Cu2 N1 170.9(3) . .
O6 Cu2 N1 90.6(3) . .
O4 Cu3 O7 168.1(3) . .
O4 Cu3 N7 93.5(3) . .
O7 Cu3 N7 89.5(3) . .
O4 Cu3 N1 90.6(3) . .
O7 Cu3 N1 87.7(3) . .
N7 Cu3 N1 172.3(3) . .
Cu2 O9 Cu1 120.7(3) . .
Cu2 O9 Cu4 106.5(2) . 2_666
Cu1 O9 Cu4 117.4(2) . 2_666
C25 O5 Cu1 134.1(5) . .
C17 O7 Cu3 131.8(6) . .
N5 N4 Cu1 117.9(5) . .
N5 N4 Cu4 116.5(5) . 1_545
Cu1 N4 Cu4 122.5(3) . 1_545
C1 O1 Cu1 136.4(5) . .
C25 O6 Cu2 133.1(5) . .
C9 O3 Cu2 133.5(5) . .
N2 N1 Cu2 119.9(5) . .
N2 N1 Cu3 115.1(5) . .
Cu2 N1 Cu3 116.5(3) . .
N6 N5 N4 178.6(8) . .
C9 O4 Cu3 129.6(5) . .
C3 C2 C1 120.4(8) . .
C3 C2 C8 118.6(8) . .
C1 C2 C8 121.0(7) . .
N3 N2 N1 177.2(9) . .
O4 C9 O3 125.8(8) . .
O4 C9 C10 116.4(8) . .
O3 C9 C10 117.7(8) . .
C32 C26 C27 118.7(8) . .
C32 C26 C25 120.5(8) . .
C27 C26 C25 120.8(7) . .
O7 C17 O8 122.2(8) . .
O7 C17 C18 118.1(8) . .
O8 C17 C18 119.6(8) . .
C24 C18 C19 119.6(8) . .
C24 C18 C17 118.1(8) . .
C19 C18 C17 122.3(8) . .
O6 C25 O5 124.4(7) . .
O6 C25 C26 116.9(7) . .
O5 C25 C26 118.7(7) . .
C18 C24 C23 121.7(9) . .
C18 C24 H12 119.2 . .
C23 C24 H12 119.2 . .
C7 C8 C2 117.4(9) . .
C7 C8 H4 121.3 . .
C2 C8 H4 121.3 . .
C10 C11 C12 117.5(9) . .
C10 C11 H5 121.2 . .
C12 C11 H5 121.2 . .
C20 C19 C18 122.1(9) . .
C20 C19 H9 119.0 . .
C18 C19 H9 119.0 . .
C16 C10 C11 116.3(9) . .
C16 C10 C9 123.8(9) . .
C11 C10 C9 119.8(8) . .
C19 C20 C21 119.7(10) . .
C19 C20 H10 120.2 . .
C21 C20 H10 120.2 . .
C10 C16 C15 125.7(10) . .
C10 C16 H8 117.2 . .
C15 C16 H8 117.2 . .
C17 O8 Cu4 134.6(6) . .
C16 C15 C13 117.4(10) . .
C16 C15 H7 121.3 . .
C13 C15 H7 121.3 . .
C23 C21 C20 119.5(10) . .
C23 C21 C22 116.0(11) . .
C20 C21 C22 124.5(11) . .
C21 C23 C24 117.3(10) . .
C21 C23 H11 121.4 . .
C24 C23 H11 121.4 . .
C5 C4 C3 123.1(9) . .
C5 C4 H2 118.4 . .
C3 C4 H2 118.4 . .
C4 C5 C7 118.9(10) . .
C4 C5 C6 122.2(11) . .
C7 C5 C6 119.0(10) . .
C28 C27 C26 121.1(8) . .
C28 C27 H13 119.4 . .
C26 C27 H13 119.4 . .
C26 C32 C31 119.6(10) . .
C26 C32 H16 120.2 . .
C31 C32 H16 120.2 . .
C28 C29 C31 117.7(10) . .
C28 C29 C30 121.6(12) . .
C31 C29 C30 120.6(12) . .
C29 C28 C27 121.5(10) . .
C29 C28 H14 119.3 . .
C27 C28 H14 119.3 . .
C32 C31 C29 121.4(10) . .
C32 C31 H15 119.3 . .
C29 C31 H15 119.3 . .
C12 C13 C15 119.6(10) . .
C12 C13 C14 121.7(12) . .
C15 C13 C14 118.5(10) . .
F6 C6 F4 112.7(13) . .
F6 C6 F5 104.6(14) . .
F4 C6 F5 101.9(14) . .
F6 C6 C5 112.6(13) . .
F4 C6 C5 112.4(13) . .
F5 C6 C5 112.0(12) . .
F3 C14 F2 98.6(13) . .
F3 C14 F1 114.9(14) . .
F2 C14 F1 104.1(14) . .
F3 C14 C13 113.5(12) . .
F2 C14 C13 108.7(13) . .
F1 C14 C13 115.0(11) . .
C8 C7 C5 126.4(10) . .
C8 C7 H3 116.8 . .
C5 C7 H3 116.8 . .
C13 C12 C11 123.2(11) . .
C13 C12 H6 118.4 . .
C11 C12 H6 118.4 . .
F8 C22 F9 111.8(13) . .
F8 C22 F7 103.0(12) . .
F9 C22 F7 100.9(11) . .
F8 C22 C21 116.0(11) . .
F9 C22 C21 112.1(12) . .
F7 C22 C21 111.8(12) . .
F10 C30 F12 110.4(13) . .
F10 C30 F11 101.4(13) . .
F12 C30 F11 108.6(11) . .
F10 C30 C29 111.8(12) . .
F12 C30 C29 111.4(13) . .
F11 C30 C29 112.8(11) . .
O8 Cu4 O2 176.7(3) . 1_565
O8 Cu4 N7 93.7(3) . .
O2 Cu4 N7 88.8(3) 1_565 .
O8 Cu4 N4 85.7(2) . 1_565
O2 Cu4 N4 91.4(3) 1_565 1_565
N7 Cu4 N4 168.6(3) . 1_565
O8 Cu4 O9 87.4(2) . 2_666
O2 Cu4 O9 94.5(2) 1_565 2_666
N7 Cu4 O9 95.5(3) . 2_666
N4 Cu4 O9 95.8(2) 1_565 2_666
N9 N8 N7 177.2(10) . .
N8 N7 Cu3 114.6(5) . .
N8 N7 Cu4 114.1(6) . .
Cu3 N7 Cu4 121.0(4) . .
C1 O2 Cu4 127.4(5) . 1_545
O2 C1 O1 123.8(8) . .
O2 C1 C2 118.1(7) . .
O1 C1 C2 118.1(7) . .
C2 C3 C4 115.6(9) . .
C2 C3 H1 122.2 . .
C4 C3 H1 122.2 . .

loop_
_geom_bond_atom_site_label_1
_geom_bond_atom_site_label_2
_geom_bond_distance
_geom_bond_site_symmetry_2
Cu1 O5 1.909(5) .
Cu1 O1 1.915(6) .
Cu1 O9 1.923(5) .
Cu1 N4 1.959(6) .
Cu2 O3 1.906(6) .
Cu2 O9 1.916(5) .
Cu2 O6 1.947(6) .
Cu2 N1 1.958(7) .
Cu3 O4 1.899(6) .
Cu3 O7 1.900(6) .
Cu3 N7 1.938(7) .
Cu3 N1 1.964(6) .
O9 Cu4 2.364(5) 2_666
O5 C25 1.275(9) .
O7 C17 1.277(10) .
N4 N5 1.210(9) .
N4 Cu4 2.041(6) 1_545
O1 C1 1.275(9) .
O6 C25 1.230(9) .
O3 C9 1.302(10) .
N1 N2 1.208(9) .
N5 N6 1.130(9) .
N3 N2 1.162(10) .
O4 C9 1.268(10) .
C2 C3 1.387(12) .
C2 C1 1.441(11) .
C2 C8 1.497(12) .
C9 C10 1.464(12) .
C26 C32 1.333(12) .
C26 C27 1.372(12) .
C26 C25 1.464(11) .
C17 O8 1.297(10) .
C17 C18 1.462(12) .
C18 C24 1.324(12) .
C18 C19 1.387(12) .
C24 C23 1.429(14) .
C24 H12 0.9300 .
C8 C7 1.294(13) .
C8 H4 0.9300 .
C11 C10 1.425(12) .
C11 C12 1.425(15) .
C11 H5 0.9300 .
C19 C20 1.336(13) .
C19 H9 0.9300 .
C10 C16 1.306(12) .
C20 C21 1.405(14) .
C20 H10 0.9300 .
C16 C15 1.373(13) .
C16 H8 0.9300 .
O8 Cu4 1.930(5) .
F9 C22 1.294(16) .
F11 C30 1.479(18) .
F12 C30 1.342(19) .
C15 C13 1.406(15) .
C15 H7 0.9300 .
C21 C23 1.404(15) .
C21 C22 1.488(15) .
C23 H11 0.9300 .
C4 C5 1.284(13) .
C4 C3 1.491(13) .
C4 H2 0.9300 .
C5 C7 1.361(14) .
C5 C6 1.552(15) .
C27 C28 1.361(13) .
C27 H13 0.9300 .
C32 C31 1.337(14) .
C32 H16 0.9300 .
C29 C28 1.276(14) .
C29 C31 1.426(15) .
C29 C30 1.479(16) .
C28 H14 0.9300 .
C31 H15 0.9300 .
C13 C12 1.269(15) .
C13 C14 1.504(15) .
C6 F6 1.216(16) .
C6 F4 1.243(18) .
C6 F5 1.246(18) .
C14 F3 1.240(17) .
C14 F2 1.254(17) .
C14 F1 1.343(16) .
C7 H3 0.9300 .
C12 H6 0.9300 .
F7 C22 1.325(16) .
F8 C22 1.259(16) .
C30 F10 1.321(15) .
Cu4 O2 1.937(6) 1_565
Cu4 N7 2.021(7) .
Cu4 N4 2.041(6) 1_565
Cu4 O9 2.364(5) 2_666
N8 N9 1.188(12) .
N8 N7 1.274(11) .
O2 C1 1.235(9) .
O2 Cu4 1.937(6) 1_545
C3 H1 0.9300 .
